data_1530932
loop_
_publ_author_name
'Untenecker, H.'
'Hoppe, R.'

_publ_section_title
;
 Die Koordinationszahl 5 bei Telluraten: Cs2 K2 [Te O5]
;
_journal_name_full 'Journal of the Less-Common Metals'
_journal_page_first 29
_journal_page_last 40
_journal_volume 124
_journal_year 1986
_chemical_formula_sum 'Cs2 K2 O5 Te'
_chemical_name_systematic 'Cs2 K2 Te O5'
_space_group_IT_number 136
_symmetry_space_group_name_Hall '-P 4n 2n'
_symmetry_space_group_name_H-M 'P 42/m n m'
_cell_angle_alpha 90
_cell_angle_beta 90
_cell_angle_gamma 90
_cell_formula_units_Z 4
_cell_length_a 9.162
_cell_length_b 9.162
_cell_length_c 9.592
_cell_volume 805.174
_citation_journal_id_ASTM JCOMAH
_cod_data_source_file Untenecker_JCOMAH_1986_1322.cif
_cod_data_source_block Cs2K2O5Te1
_cod_original_formula_sum 'Cs2 K2 O5 Te1'
_cod_database_code 1530932

loop_
_symmetry_equiv_pos_as_xyz
x,y,z
-y+1/2,x+1/2,z+1/2
-x,-y,z
y+1/2,-x+1/2,z+1/2
x+1/2,-y+1/2,-z+1/2
y,x,-z
-x+1/2,y+1/2,-z+1/2
-y,-x,-z
-x,-y,-z
y-1/2,-x-1/2,-z-1/2
x,y,-z
-y-1/2,x-1/2,-z-1/2
-x-1/2,y-1/2,z-1/2
-y,-x,z
x-1/2,-y-1/2,z-1/2
y,x,z

loop_
_atom_site_label
_atom_site_type_symbol
_atom_site_fract_x
_atom_site_fract_y
_atom_site_fract_z
_atom_site_occupancy
_atom_site_U_iso_or_equiv
Cs2 Cs+1 0 0.5 0.25 1 0.0
Te1 Te+6 0.3082 0.3082 0 1 0.0
Cs1 Cs+1 0.1662 0.8338 0 1 0.0
O1 O-2 0.7688 0.5012 0 1 0.0
K1 K+1 0.1231 0.1231 0.7164 1 0.0
O2 O-2 0.3188 0.3188 0.2022 1 0.0
O3 O-2 0.8365 0.8365 0 1 0.0
